data_4027842
loop_
_publ_author_name
'Shinn Dee Yeoh'
'Colin E. Skene'
'Jonathan M. White'

_publ_section_title
;
 Hyperconjugation Involving Strained Carbon-Carbon Bonds. Structural
 Analysis of Ester and Ether Derivatives and One-Bond 13C-13C Coupling
 Constants of \a- and \b-Nopinol
;
_journal_name_full 'Journal of Organic Chemistry'
_journal_page_first 311
_journal_page_last 319
_journal_paper_doi 10.1021/jo3020243
_journal_volume 78
_journal_year 2013
_chemical_formula_sum 'C16 H18 N2 O6'
_chemical_formula_weight 334.32
_chemical_name_systematic
;
 ?
;
_space_group_IT_number 19
_symmetry_cell_setting orthorhombic
_symmetry_space_group_name_Hall 'P 2ac 2ab'
_symmetry_space_group_name_H-M 'P 21 21 21'
_atom_sites_solution_hydrogens geom
_atom_sites_solution_primary direct
_atom_sites_solution_secondary difmap
_audit_creation_method SHELXL-97
_cell_angle_alpha 90.00
_cell_angle_beta 90.00
_cell_angle_gamma 90.00
_cell_formula_units_Z 8
_cell_length_a 9.7057(8)
_cell_length_b 11.5435(9)
_cell_length_c 29.504(2)
_cell_measurement_reflns_used 1517
_cell_measurement_temperature 130(2)
_cell_measurement_theta_max 19.43
_cell_measurement_theta_min 2.21
_cell_volume 3305.6(4)
_computing_cell_refinement 'Bruker SMART'
_computing_data_collection 'Bruker SMART'
_computing_data_reduction 'Bruker SAINT'
_computing_molecular_graphics 'Bruker SHELXTL'
_computing_publication_material 'Bruker SHELXTL'
_computing_structure_refinement 'Bruker SHELXTL'
_computing_structure_solution 'Bruker SHELXTL'
_diffrn_ambient_temperature 130(2)
_diffrn_measured_fraction_theta_full 1.000
_diffrn_measured_fraction_theta_max 1.000
_diffrn_measurement_device_type 'CCD area detector'
_diffrn_measurement_method 'phi and omega scans'
_diffrn_radiation_monochromator graphite
_diffrn_radiation_source 'fine-focus sealed tube'
_diffrn_radiation_type MoK\a
_diffrn_radiation_wavelength 0.71073
_diffrn_reflns_av_R_equivalents 0.0965
_diffrn_reflns_av_sigmaI/netI 0.1324
_diffrn_reflns_limit_h_max 11
_diffrn_reflns_limit_h_min -11
_diffrn_reflns_limit_k_max 13
_diffrn_reflns_limit_k_min -13
_diffrn_reflns_limit_l_max 26
_diffrn_reflns_limit_l_min -35
_diffrn_reflns_number 17565
_diffrn_reflns_theta_full 25.00
_diffrn_reflns_theta_max 25.00
_diffrn_reflns_theta_min 1.38
_exptl_absorpt_coefficient_mu 0.104
_exptl_absorpt_correction_type none
_exptl_crystal_colour colourless
_exptl_crystal_density_diffrn 1.344
_exptl_crystal_description plate
_exptl_crystal_F_000 1408
_exptl_crystal_size_max 0.45
_exptl_crystal_size_mid 0.40
_exptl_crystal_size_min 0.06
_refine_diff_density_max 0.170
_refine_diff_density_min -0.157
_refine_diff_density_rms 0.034
_refine_ls_abs_structure_details 'Flack H D (1983), Acta Cryst. A39, 876-881'
_refine_ls_abs_structure_Flack 1.6(10)
_refine_ls_extinction_method none
_refine_ls_goodness_of_fit_ref 0.699
_refine_ls_hydrogen_treatment mixed
_refine_ls_matrix_type full
_refine_ls_number_parameters 433
_refine_ls_number_reflns 5806
_refine_ls_number_restraints 0
_refine_ls_restrained_S_all 0.699
_refine_ls_R_factor_all 0.0903
_refine_ls_R_factor_gt 0.0438
_refine_ls_shift/su_max 0.001
_refine_ls_shift/su_mean 0.000
_refine_ls_structure_factor_coef Fsqd
_refine_ls_weighting_details 'calc w=1/[\s^2^(Fo^2^)+(0.0000P)^2^+0.0000P] where P=(Fo^2^+2Fc^2^)/3'
_refine_ls_weighting_scheme calc
_refine_ls_wR_factor_gt 0.0639
_refine_ls_wR_factor_ref 0.0731
_reflns_number_gt 3283
_reflns_number_total 5806
_reflns_threshold_expression >2sigma(I)
_cod_data_source_file jo3020243_si_004.cif
_cod_data_source_block jmwsdy17
_cod_original_cell_volume 3305.6(5)
_cod_database_code 4027842

loop_
_symmetry_equiv_pos_as_xyz
'x, y, z'
'-x+1/2, -y, z+1/2'
'-x, y+1/2, -z+1/2'
'x+1/2, -y+1/2, -z'

loop_
_atom_site_label
_atom_site_type_symbol
_atom_site_fract_x
_atom_site_fract_y
_atom_site_fract_z
_atom_site_U_iso_or_equiv
_atom_site_adp_type
_atom_site_occupancy
_atom_site_symmetry_multiplicity
_atom_site_calc_flag
_atom_site_refinement_flags
C2 C 0.5673(3) 0.6588(3) 0.88861(11) 0.0383(9) Uani 1 1 d .
H1 H 0.5240 0.5824 0.8960 0.046 Uiso 1 1 calc R
C1 C 0.4696(3) 0.7273(3) 0.86020(11) 0.0440(10) Uani 1 1 d .
H2 H 0.3788 0.7437 0.8748 0.053 Uiso 1 1 calc R
C6 C 0.5368(4) 0.8333(3) 0.83569(11) 0.0439(10) Uani 1 1 d .
C5 C 0.5855(4) 0.7413(3) 0.80057(11) 0.0499(11) Uani 1 1 d .
H4 H 0.5864 0.7685 0.7684 0.060 Uiso 1 1 calc R
C4 C 0.7170(4) 0.6818(3) 0.81611(11) 0.0500(11) Uani 1 1 d .
H5A H 0.7946 0.7371 0.8140 0.060 Uiso 1 1 calc R
H5B H 0.7370 0.6159 0.7957 0.060 Uiso 1 1 calc R
C3 C 0.7056(3) 0.6370(3) 0.86539(10) 0.0404(9) Uani 1 1 d .
H6A H 0.7235 0.5526 0.8654 0.048 Uiso 1 1 calc R
H6B H 0.7789 0.6741 0.8837 0.048 Uiso 1 1 calc R
C7 C 0.4603(4) 0.6662(3) 0.81358(11) 0.0568(12) Uani 1 1 d .
H7A H 0.4792 0.5820 0.8144 0.068 Uiso 1 1 calc R
H7B H 0.3754 0.6837 0.7963 0.068 Uiso 1 1 calc R
C9 C 0.4283(4) 0.9142(3) 0.81634(12) 0.0825(16) Uani 1 1 d .
H9C H 0.3579 0.8688 0.8005 0.124 Uiso 1 1 calc R
H9B H 0.4717 0.9681 0.7950 0.124 Uiso 1 1 calc R
H9A H 0.3853 0.9580 0.8410 0.124 Uiso 1 1 calc R
C8 C 0.6439(3) 0.9065(3) 0.85989(11) 0.0482(10) Uani 1 1 d .
H8B H 0.7152 0.8560 0.8727 0.072 Uiso 1 1 calc R
H8C H 0.5997 0.9503 0.8843 0.072 Uiso 1 1 calc R
H8A H 0.6861 0.9603 0.8383 0.072 Uiso 1 1 calc R
C10 C 0.5361(3) 0.6815(3) 0.96901(11) 0.0297(8) Uani 1 1 d .
C11 C 0.5750(3) 0.7555(3) 1.00853(10) 0.0249(8) Uani 1 1 d .
C16 C 0.5497(3) 0.7162(3) 1.05202(11) 0.0288(8) Uani 1 1 d .
H12 H 0.5081 0.6427 1.0569 0.035 Uiso 1 1 calc R
C15 C 0.5859(3) 0.7855(3) 1.08791(10) 0.0276(8) Uani 1 1 d .
C14 C 0.6435(3) 0.8937(3) 1.08303(10) 0.0280(8) Uani 1 1 d .
H14 H 0.6662 0.9404 1.1085 0.034 Uiso 1 1 calc R
C13 C 0.6666(3) 0.9309(3) 1.03915(11) 0.0269(8) Uani 1 1 d .
C12 C 0.6357(3) 0.8638(3) 1.00203(10) 0.0284(8) Uani 1 1 d .
H16 H 0.6555 0.8908 0.9723 0.034 Uiso 1 1 calc R
N1 N 0.7254(3) 1.0471(3) 1.03178(11) 0.0363(8) Uani 1 1 d .
N2 N 0.5642(3) 0.7427(3) 1.13470(10) 0.0389(8) Uani 1 1 d .
O1 O 0.5938(2) 0.72131(18) 0.93107(7) 0.0345(6) Uani 1 1 d .
O2 O 0.4643(2) 0.59723(19) 0.97211(7) 0.0334(6) Uani 1 1 d .
O3 O 0.7436(2) 1.07892(19) 0.99271(8) 0.0405(7) Uani 1 1 d .
O4 O 0.7498(2) 1.1064(2) 1.06544(8) 0.0481(7) Uani 1 1 d .
O5 O 0.6045(3) 0.8041(2) 1.16622(7) 0.0540(7) Uani 1 1 d .
O6 O 0.5090(3) 0.6487(2) 1.13932(7) 0.0523(7) Uani 1 1 d .
C2' C 0.9881(3) 0.1379(3) 0.86775(10) 0.0329(9) Uani 1 1 d .
H1' H 0.9658 0.0550 0.8743 0.039 Uiso 1 1 calc R
C1' C 0.8886(3) 0.1813(3) 0.83198(10) 0.0325(9) Uani 1 1 d .
H2' H 0.7890 0.1778 0.8406 0.039 Uiso 1 1 calc R
C6' C 0.9351(3) 0.2955(3) 0.80905(10) 0.0342(9) Uani 1 1 d .
C5' C 1.0295(4) 0.2180(4) 0.78016(11) 0.0513(11) Uani 1 1 d .
H4' H 1.0405 0.2428 0.7479 0.062 Uiso 1 1 calc R
C3' C 1.1382(3) 0.1453(3) 0.85370(10) 0.0443(10) Uani 1 1 d .
H6'1 H 1.1799 0.0674 0.8565 0.053 Uiso 1 1 calc R
H6'2 H 1.1869 0.1973 0.8751 0.053 Uiso 1 1 calc R
C7' C 0.9265(4) 0.1174(3) 0.78793(10) 0.0528(11) Uani 1 1 d .
H7'1 H 0.8511 0.1133 0.7654 0.063 Uiso 1 1 calc R
H7'2 H 0.9702 0.0409 0.7926 0.063 Uiso 1 1 calc R
C9' C 0.8173(3) 0.3466(3) 0.78059(10) 0.0472(10) Uani 1 1 d .
H9F H 0.7762 0.2855 0.7619 0.071 Uiso 1 1 calc R
H9E H 0.8536 0.4079 0.7609 0.071 Uiso 1 1 calc R
H9D H 0.7470 0.3791 0.8008 0.071 Uiso 1 1 calc R
C8' C 0.9967(3) 0.3922(3) 0.83760(10) 0.0481(11) Uani 1 1 d .
H8F H 1.0722 0.3612 0.8560 0.072 Uiso 1 1 calc R
H8D H 0.9255 0.4244 0.8575 0.072 Uiso 1 1 calc R
H8E H 1.0320 0.4532 0.8177 0.072 Uiso 1 1 calc R
C10' C 1.0193(3) 0.1634(3) 0.94678(10) 0.0252(8) Uani 1 1 d .
C11' C 0.9887(3) 0.2384(3) 0.98700(10) 0.0241(8) Uani 1 1 d .
C16' C 1.0323(3) 0.1998(3) 1.02893(10) 0.0263(8) Uani 1 1 d .
H12' H 1.0809 0.1287 1.0318 0.032 Uiso 1 1 calc R
C15' C 1.0037(3) 0.2666(3) 1.06639(10) 0.0267(8) Uani 1 1 d .
C14' C 0.9380(3) 0.3718(3) 1.06392(10) 0.0276(8) Uani 1 1 d .
H14' H 0.9208 0.4168 1.0903 0.033 Uiso 1 1 calc R
C13' C 0.8983(3) 0.4094(3) 1.02154(11) 0.0236(8) Uani 1 1 d .
C12' C 0.9209(3) 0.3438(3) 0.98285(10) 0.0240(8) Uani 1 1 d .
H16' H 0.8905 0.3704 0.9541 0.029 Uiso 1 1 calc R
C4' C 1.1625(4) 0.1901(4) 0.80468(11) 0.0610(13) Uani 1 1 d .
H5'1 H 1.2205 0.2606 0.8059 0.073 Uiso 1 1 calc R
H5'2 H 1.2135 0.1305 0.7873 0.073 Uiso 1 1 calc R
N2' N 1.0447(3) 0.2240(3) 1.11157(10) 0.0405(8) Uani 1 1 d .
N1' N 0.8359(3) 0.5242(2) 1.01703(10) 0.0314(7) Uani 1 1 d .
O1' O 0.9624(2) 0.20609(18) 0.90910(6) 0.0289(6) Uani 1 1 d .
O2' O 1.0861(2) 0.07618(19) 0.94918(6) 0.0343(6) Uani 1 1 d .
O6' O 1.1172(3) 0.1374(2) 1.11322(7) 0.0632(8) Uani 1 1 d .
O5' O 1.0039(2) 0.2762(2) 1.14506(7) 0.0544(8) Uani 1 1 d .
O4' O 0.8360(2) 0.58698(19) 1.05065(7) 0.0385(6) Uani 1 1 d .
O3' O 0.7905(2) 0.55282(19) 0.97992(8) 0.0376(6) Uani 1 1 d .

loop_
_atom_site_aniso_label
_atom_site_aniso_U_11
_atom_site_aniso_U_22
_atom_site_aniso_U_33
_atom_site_aniso_U_23
_atom_site_aniso_U_13
_atom_site_aniso_U_12
C2 0.044(2) 0.033(2) 0.038(2) -0.0035(18) 0.0082(19) -0.010(2)
C1 0.027(2) 0.059(3) 0.046(2) -0.022(2) -0.0006(18) 0.003(2)
C6 0.054(3) 0.038(3) 0.040(2) -0.0095(19) -0.008(2) 0.015(2)
C5 0.070(3) 0.050(3) 0.030(2) -0.0028(19) -0.001(2) 0.014(3)
C4 0.063(3) 0.043(3) 0.044(3) 0.000(2) 0.014(2) 0.008(2)
C3 0.043(2) 0.034(2) 0.045(2) -0.0009(19) 0.0048(19) 0.0011(19)
C7 0.064(3) 0.057(3) 0.049(3) -0.019(2) -0.013(2) 0.008(3)
C9 0.115(4) 0.071(3) 0.061(3) -0.021(2) -0.035(3) 0.051(3)
C8 0.060(3) 0.033(2) 0.052(2) 0.004(2) 0.003(2) 0.008(2)
C10 0.0207(19) 0.029(2) 0.039(2) 0.0025(18) 0.0006(18) 0.0068(18)
C11 0.0210(19) 0.023(2) 0.031(2) 0.0012(16) 0.0012(15) 0.0032(17)
C16 0.0190(18) 0.026(2) 0.042(2) 0.0055(18) 0.0088(16) 0.0036(16)
C15 0.0258(19) 0.031(2) 0.026(2) 0.0026(17) 0.0018(15) 0.0011(17)
C14 0.0207(19) 0.028(2) 0.035(2) -0.0060(17) -0.0031(15) 0.0014(17)
C13 0.0185(18) 0.021(2) 0.041(2) 0.0015(17) 0.0017(16) -0.0032(16)
C12 0.0192(19) 0.030(2) 0.036(2) 0.0006(17) 0.0013(16) 0.0036(18)
N1 0.0226(17) 0.030(2) 0.057(2) -0.0018(17) 0.0052(17) 0.0014(15)
N2 0.042(2) 0.034(2) 0.040(2) -0.0045(17) 0.0063(16) 0.0019(17)
O1 0.0377(14) 0.0328(15) 0.0330(14) -0.0028(12) 0.0047(11) -0.0092(12)
O2 0.0262(13) 0.0309(15) 0.0430(15) 0.0009(12) 0.0015(12) -0.0082(12)
O3 0.0318(15) 0.0353(16) 0.0543(17) 0.0144(13) 0.0018(12) -0.0055(12)
O4 0.0473(16) 0.0360(17) 0.0611(18) -0.0175(15) 0.0128(14) -0.0134(13)
O5 0.0756(19) 0.0501(18) 0.0364(16) -0.0042(14) 0.0009(14) -0.0110(16)
O6 0.083(2) 0.0347(16) 0.0393(16) 0.0011(13) 0.0106(14) -0.0144(16)
C2' 0.044(2) 0.025(2) 0.030(2) -0.0085(16) 0.0023(17) 0.0059(18)
C1' 0.034(2) 0.034(2) 0.030(2) -0.0094(17) -0.0080(17) 0.0065(18)
C6' 0.040(2) 0.039(2) 0.024(2) -0.0015(17) -0.0013(17) 0.003(2)
C5' 0.051(3) 0.079(3) 0.025(2) 0.002(2) -0.0004(19) 0.022(3)
C3' 0.044(2) 0.060(3) 0.029(2) -0.001(2) 0.0009(18) 0.021(2)
C7' 0.067(3) 0.052(3) 0.039(2) -0.014(2) -0.019(2) 0.021(3)
C9' 0.052(3) 0.052(3) 0.038(2) 0.002(2) -0.0077(18) 0.013(2)
C8' 0.062(3) 0.043(3) 0.039(2) 0.0135(19) -0.006(2) -0.004(2)
C10' 0.025(2) 0.023(2) 0.027(2) -0.0010(16) 0.0006(16) -0.0022(17)
C11' 0.0217(18) 0.023(2) 0.028(2) 0.0008(16) -0.0030(15) 0.0006(16)
C16' 0.0217(17) 0.0209(19) 0.036(2) 0.0005(16) -0.0054(16) -0.0019(15)
C15' 0.028(2) 0.027(2) 0.025(2) 0.0035(16) -0.0056(15) -0.0072(17)
C14' 0.0235(19) 0.027(2) 0.032(2) -0.0064(17) 0.0007(16) -0.0070(17)
C13' 0.0202(18) 0.0209(19) 0.030(2) -0.0009(16) 0.0019(16) -0.0003(16)
C12' 0.0181(18) 0.028(2) 0.0262(19) 0.0037(16) -0.0026(15) -0.0052(16)
C4' 0.048(3) 0.100(4) 0.034(2) 0.002(2) 0.008(2) 0.026(3)
N2' 0.054(2) 0.030(2) 0.038(2) -0.0001(16) -0.0105(17) -0.0009(18)
N1' 0.0226(17) 0.0314(19) 0.040(2) -0.0029(17) 0.0037(15) 0.0001(14)
O1' 0.0330(13) 0.0295(14) 0.0241(13) -0.0021(11) -0.0019(10) 0.0059(12)
O2' 0.0387(15) 0.0289(15) 0.0353(14) 0.0010(11) 0.0008(11) 0.0102(12)
O6' 0.107(2) 0.0398(18) 0.0432(17) -0.0022(13) -0.0285(15) 0.0179(18)
O5' 0.0706(19) 0.067(2) 0.0256(16) -0.0043(14) -0.0032(13) 0.0104(16)
O4' 0.0397(15) 0.0297(15) 0.0461(15) -0.0132(13) -0.0005(13) 0.0035(12)
O3' 0.0390(15) 0.0372(16) 0.0366(15) 0.0050(12) -0.0037(12) 0.0095(12)

loop_
_atom_type_symbol
_atom_type_description
_atom_type_scat_dispersion_real
_atom_type_scat_dispersion_imag
_atom_type_scat_source
C C 0.0033 0.0016 'International Tables Vol C Tables 4.2.6.8 and 6.1.1.4'
H H 0.0000 0.0000 'International Tables Vol C Tables 4.2.6.8 and 6.1.1.4'
N N 0.0061 0.0033 'International Tables Vol C Tables 4.2.6.8 and 6.1.1.4'
O O 0.0106 0.0060 'International Tables Vol C Tables 4.2.6.8 and 6.1.1.4'

loop_
_geom_angle_atom_site_label_1
_geom_angle_atom_site_label_2
_geom_angle_atom_site_label_3
_geom_angle
O1 C2 C1 109.3(3)
O1 C2 C3 108.0(3)
C1 C2 C3 113.2(3)
C2 C1 C7 107.2(3)
C2 C1 C6 114.2(3)
C7 C1 C6 88.3(3)
C8 C6 C9 108.0(3)
C8 C6 C5 119.0(3)
C9 C6 C5 112.3(3)
C8 C6 C1 120.2(3)
C9 C6 C1 111.5(3)
C5 C6 C1 84.3(3)
C4 C5 C7 109.4(3)
C4 C5 C6 111.2(3)
C7 C5 C6 88.8(3)
C5 C4 C3 112.0(3)
C2 C3 C4 115.4(3)
C5 C7 C1 85.4(3)
O2 C10 O1 126.0(3)
O2 C10 C11 123.4(3)
O1 C10 C11 110.6(3)
C16 C11 C12 119.8(3)
C16 C11 C10 119.4(3)
C12 C11 C10 120.8(3)
C15 C16 C11 118.6(3)
C16 C15 C14 123.5(3)
C16 C15 N2 119.2(3)
C14 C15 N2 117.2(3)
C15 C14 C13 116.5(3)
C12 C13 C14 122.4(3)
C12 C13 N1 118.7(3)
C14 C13 N1 118.9(3)
C13 C12 C11 119.2(3)
O3 N1 O4 124.5(3)
O3 N1 C13 117.9(3)
O4 N1 C13 117.5(3)
O6 N2 O5 124.6(3)
O6 N2 C15 117.6(3)
O5 N2 C15 117.8(3)
C10 O1 C2 118.2(3)
O1' C2' C1' 107.0(2)
O1' C2' C3' 111.0(3)
C1' C2' C3' 113.8(3)
C2' C1' C7' 106.1(3)
C2' C1' C6' 113.6(3)
C7' C1' C6' 88.2(2)
C8' C6' C9' 108.3(3)
C8' C6' C5' 120.0(3)
C9' C6' C5' 111.3(3)
C8' C6' C1' 119.8(3)
C9' C6' C1' 110.4(3)
C5' C6' C1' 85.4(3)
C4' C5' C6' 111.5(3)
C4' C5' C7' 108.6(3)
C6' C5' C7' 88.3(3)
C2' C3' C4' 114.8(3)
C1' C7' C5' 85.4(3)
O2' C10' O1' 125.6(3)
O2' C10' C11' 123.0(3)
O1' C10' C11' 111.3(3)
C16' C11' C12' 120.5(3)
C16' C11' C10' 117.5(3)
C12' C11' C10' 122.0(3)
C15' C16' C11' 118.4(3)
C14' C15' C16' 123.2(3)
C14' C15' N2' 117.9(3)
C16' C15' N2' 118.9(3)
C15' C14' C13' 117.2(3)
C14' C13' C12' 122.0(3)
C14' C13' N1' 118.9(3)
C12' C13' N1' 119.0(3)
C13' C12' C11' 118.7(3)
C5' C4' C3' 112.7(3)
O5' N2' O6' 123.8(3)
O5' N2' C15' 118.6(3)
O6' N2' C15' 117.6(3)
O3' N1' O4' 124.2(3)
O3' N1' C13' 118.3(3)
O4' N1' C13' 117.4(3)
C10' O1' C2' 115.0(2)

loop_
_geom_bond_atom_site_label_1
_geom_bond_atom_site_label_2
_geom_bond_distance
C2 O1 1.469(3)
C2 C1 1.492(4)
C2 C3 1.528(4)
C1 C7 1.548(4)
C1 C6 1.564(5)
C6 C8 1.518(4)
C6 C9 1.519(4)
C6 C5 1.557(4)
C5 C4 1.520(4)
C5 C7 1.541(5)
C4 C3 1.547(4)
C10 O2 1.200(3)
C10 O1 1.333(3)
C10 C11 1.494(4)
C11 C16 1.383(4)
C11 C12 1.395(4)
C16 C15 1.373(4)
C15 C14 1.377(4)
C15 N2 1.481(4)
C14 C13 1.382(4)
C13 C12 1.375(4)
C13 N1 1.474(4)
N1 O3 1.223(3)
N1 O4 1.229(3)
N2 O6 1.218(3)
N2 O5 1.233(3)
C2' O1' 1.473(3)
C2' C1' 1.515(4)
C2' C3' 1.518(4)
C1' C7' 1.539(4)
C1' C6' 1.549(4)
C6' C8' 1.520(4)
C6' C9' 1.536(4)
C6' C5' 1.538(4)
C5' C4' 1.515(4)
C5' C7' 1.549(5)
C3' C4' 1.554(4)
C10' O2' 1.199(3)
C10' O1' 1.336(3)
C10' C11' 1.499(4)
C11' C16' 1.381(4)
C11' C12' 1.388(4)
C16' C15' 1.376(4)
C15' C14' 1.373(4)
C15' N2' 1.476(4)
C14' C13' 1.379(4)
C13' C12' 1.388(4)
C13' N1' 1.463(4)
N2' O5' 1.223(3)
N2' O6' 1.223(3)
N1' O3' 1.226(3)
N1' O4' 1.229(3)

loop_
_geom_torsion_atom_site_label_1
_geom_torsion_atom_site_label_2
_geom_torsion_atom_site_label_3
_geom_torsion_atom_site_label_4
_geom_torsion
O1 C2 C1 C7 172.6(3)
C3 C2 C1 C7 52.2(4)
O1 C2 C1 C6 76.7(3)
C3 C2 C1 C6 -43.7(4)
C2 C1 C6 C8 -39.2(4)
C7 C1 C6 C8 -147.3(3)
C2 C1 C6 C9 -167.1(3)
C7 C1 C6 C9 84.9(3)
C2 C1 C6 C5 81.2(3)
C7 C1 C6 C5 -26.9(2)
C8 C6 C5 C4 38.2(4)
C9 C6 C5 C4 165.7(3)
C1 C6 C5 C4 -83.4(3)
C8 C6 C5 C7 148.6(3)
C9 C6 C5 C7 -83.9(3)
C1 C6 C5 C7 27.0(3)
C7 C5 C4 C3 -46.4(4)
C6 C5 C4 C3 50.1(4)
O1 C2 C3 C4 -125.0(3)
C1 C2 C3 C4 -3.9(4)
C5 C4 C3 C2 0.8(4)
C4 C5 C7 C1 84.8(3)
C6 C5 C7 C1 -27.3(3)
C2 C1 C7 C5 -87.7(3)
C6 C1 C7 C5 27.1(3)
O2 C10 C11 C16 12.2(4)
O1 C10 C11 C16 -166.8(3)
O2 C10 C11 C12 -167.5(3)
O1 C10 C11 C12 13.6(4)
C12 C11 C16 C15 -0.3(4)
C10 C11 C16 C15 -179.9(3)
C11 C16 C15 C14 1.6(5)
C11 C16 C15 N2 -177.8(3)
C16 C15 C14 C13 -1.1(5)
N2 C15 C14 C13 178.3(3)
C15 C14 C13 C12 -0.7(5)
C15 C14 C13 N1 178.7(3)
C14 C13 C12 C11 2.0(5)
N1 C13 C12 C11 -177.5(3)
C16 C11 C12 C13 -1.4(4)
C10 C11 C12 C13 178.2(3)
C12 C13 N1 O3 0.3(4)
C14 C13 N1 O3 -179.2(3)
C12 C13 N1 O4 178.7(3)
C14 C13 N1 O4 -0.8(4)
C16 C15 N2 O6 -3.1(4)
C14 C15 N2 O6 177.6(3)
C16 C15 N2 O5 176.1(3)
C14 C15 N2 O5 -3.2(4)
O2 C10 O1 C2 0.8(5)
C11 C10 O1 C2 179.8(2)
C1 C2 O1 C10 106.2(3)
C3 C2 O1 C10 -130.4(3)
O1' C2' C1' C7' 174.7(3)
C3' C2' C1' C7' 51.7(4)
O1' C2' C1' C6' 79.4(3)
C3' C2' C1' C6' -43.6(4)
C2' C1' C6' C8' -41.8(4)
C7' C1' C6' C8' -148.7(3)
C2' C1' C6' C9' -168.6(3)
C7' C1' C6' C9' 84.5(3)
C2' C1' C6' C5' 80.3(3)
C7' C1' C6' C5' -26.5(2)
C8' C6' C5' C4' 38.9(5)
C9' C6' C5' C4' 166.8(3)
C1' C6' C5' C4' -83.0(3)
C8' C6' C5' C7' 148.3(3)
C9' C6' C5' C7' -83.8(3)
C1' C6' C5' C7' 26.3(2)
O1' C2' C3' C4' -123.6(3)
C1' C2' C3' C4' -2.8(4)
C2' C1' C7' C5' -87.7(3)
C6' C1' C7' C5' 26.3(2)
C4' C5' C7' C1' 85.6(3)
C6' C5' C7' C1' -26.5(2)
O2' C10' C11' C16' -4.5(4)
O1' C10' C11' C16' 175.1(3)
O2' C10' C11' C12' 174.6(3)
O1' C10' C11' C12' -5.8(4)
C12' C11' C16' C15' 1.7(4)
C10' C11' C16' C15' -179.1(3)
C11' C16' C15' C14' -2.3(4)
C11' C16' C15' N2' 177.5(3)
C16' C15' C14' C13' 1.0(4)
N2' C15' C14' C13' -178.9(3)
C15' C14' C13' C12' 1.1(4)
C15' C14' C13' N1' -176.2(3)
C14' C13' C12' C11' -1.6(4)
N1' C13' C12' C11' 175.6(3)
C16' C11' C12' C13' 0.2(4)
C10' C11' C12' C13' -178.9(3)
C6' C5' C4' C3' 49.8(5)
C7' C5' C4' C3' -45.9(4)
C2' C3' C4' C5' 0.0(5)
C14' C15' N2' O5' 9.0(4)
C16' C15' N2' O5' -170.9(3)
C14' C15' N2' O6' -171.5(3)
C16' C15' N2' O6' 8.6(4)
C14' C13' N1' O3' -174.0(3)
C12' C13' N1' O3' 8.6(4)
C14' C13' N1' O4' 8.0(4)
C12' C13' N1' O4' -169.4(3)
O2' C10' O1' C2' -0.8(4)
C11' C10' O1' C2' 179.6(2)
C1' C2' O1' C10' 166.1(2)
C3' C2' O1' C10' -69.2(3)
